data_7010039
loop_
_publ_author_name
'Zhu, Hai-Liang'
'Tong, Ye-Xiang'
'Chen, Xiao-Ming'

_publ_section_title
;
 Influence of ligand backbones and counter ions on structures of
 helical silver(I) complexes with di-Schiff bases derived from
 phthalaldehydes and diamine
;
_journal_issue 22
_journal_name_full 'Journal of the Chemical Society, Dalton Transactions'
_journal_page_first 4182
_journal_paper_doi 10.1039/b005228k
_journal_year 2000
_chemical_formula_sum 'C23 H29.5 Ag N6 O8.25'
_chemical_formula_weight 629.90
_chemical_name_systematic
; 
 ? 
;
_space_group_IT_number 2
_symmetry_cell_setting triclinic
_symmetry_space_group_name_Hall '-P 1'
_symmetry_space_group_name_H-M 'P -1'
_atom_sites_solution_hydrogens geom
_atom_sites_solution_primary direct
_atom_sites_solution_secondary difmap
_audit_creation_method SHELXL-97
_cell_angle_alpha 81.75(1)
_cell_angle_beta 77.53(1)
_cell_angle_gamma 78.70(1)
_cell_formula_units_Z 4
_cell_length_a 12.429(2)
_cell_length_b 13.367(3)
_cell_length_c 17.158(3)
_cell_measurement_reflns_used 25
_cell_measurement_temperature 293(2)
_cell_measurement_theta_max 14
_cell_measurement_theta_min 6
_cell_volume 2714.1(9)
_computing_cell_refinement 'SHELXTL-Plus (Sheldrick, 1990)'
_computing_data_collection 'SHELXTL-Plus (Sheldrick, 1990)'
_computing_data_reduction 'SHELXL-97 (Sheldrick, 1997)'
_computing_molecular_graphics 'SHELXTL Version 5 (Sheldrick, 1997)'
_computing_publication_material 'SHELXL-97 (Sheldrick, 1997)'
_computing_structure_refinement 'SHELXL-97 (Sheldrick, 1997)'
_computing_structure_solution 'SHELXS-97 (Sheldrick, 1990)'
_diffrn_ambient_temperature 293(2)
_diffrn_measured_fraction_theta_full 0.989
_diffrn_measured_fraction_theta_max 0.989
_diffrn_measurement_device_type 'Siemens R3m'
_diffrn_measurement_method \w
_diffrn_radiation_monochromator graphite
_diffrn_radiation_source 'fine-focus sealed tube'
_diffrn_radiation_type MoK\a
_diffrn_radiation_wavelength 0.71073
_diffrn_reflns_av_R_equivalents 0.0198
_diffrn_reflns_av_sigmaI/netI 0.0671
_diffrn_reflns_limit_h_max 14
_diffrn_reflns_limit_h_min 0
_diffrn_reflns_limit_k_max 15
_diffrn_reflns_limit_k_min -15
_diffrn_reflns_limit_l_max 20
_diffrn_reflns_limit_l_min -19
_diffrn_reflns_number 9478
_diffrn_reflns_theta_full 25.00
_diffrn_reflns_theta_max 25.00
_diffrn_reflns_theta_min 2.08
_diffrn_standards_decay_% 1.4
_diffrn_standards_interval_count 150
_diffrn_standards_number 2
_exptl_absorpt_coefficient_mu 0.800
_exptl_absorpt_correction_T_max 0.790
_exptl_absorpt_correction_T_min 0.691
_exptl_absorpt_correction_type 'semi-empirical based on psi-scan'
_exptl_crystal_colour yellow
_exptl_crystal_density_diffrn 1.542
_exptl_crystal_density_method 'not measured'
_exptl_crystal_description prism
_exptl_crystal_F_000 1290
_exptl_crystal_size_max 0.5
_exptl_crystal_size_mid 0.4
_exptl_crystal_size_min 0.3
_refine_diff_density_max 0.515
_refine_diff_density_min -0.471
_refine_diff_density_rms 0.080
_refine_ls_extinction_coef 0.00081(18)
_refine_ls_extinction_expression Fc^*^=kFc[1+0.001xFc^2^\l^3^/sin(2\q)]^-1/4^
_refine_ls_extinction_method SHELXL
_refine_ls_goodness_of_fit_ref 0.995
_refine_ls_hydrogen_treatment mixed
_refine_ls_matrix_type full
_refine_ls_number_parameters 695
_refine_ls_number_reflns 9460
_refine_ls_number_restraints 6
_refine_ls_restrained_S_all 0.996
_refine_ls_R_factor_all 0.1476
_refine_ls_R_factor_gt 0.0690
_refine_ls_shift/su_max 0.014
_refine_ls_shift/su_mean 0.002
_refine_ls_structure_factor_coef Fsqd
_refine_ls_weighting_details 'w=1/[\s^2^(Fo^2^)+(0.0680P)^2^+0.0000P] where P=(Fo^2^+2Fc^2^)/3'
_refine_ls_weighting_scheme calc
_refine_ls_wR_factor_gt 0.1339
_refine_ls_wR_factor_ref 0.1598
_reflns_number_gt 4891
_reflns_number_total 9460
_reflns_threshold_expression >2sigma(I)
_cod_data_source_file b005228k.txt
_cod_data_source_block complex4
_cod_depositor_comments
;
The following automatic conversions were performed:

'_refine_ls_weighting_scheme' value 'calc
w=1/[\s^2^(Fo^2^)+(0.0680P)^2^+0.0000P] where P=(Fo^2^+2Fc^2^)/3' was
changed to 'calc'. New tag '_refine_ls_weighting_details' was
created. The value of the new tag was set to
'w=1/[\s^2^(Fo^2^)+(0.0680P)^2^+0.0000P] where P=(Fo^2^+2Fc^2^)/3'.

Automatic conversion script
Id: cif_fix_values 3143 2015-03-26 13:38:13Z robertas 
;
_cod_original_sg_symbol_H-M P-1
_cod_original_formula_sum 'C23 H29.50 Ag N6 O8.25'
_cod_database_code 7010039

loop_
_symmetry_equiv_pos_as_xyz
'x, y, z'
'-x, -y, -z'

loop_
_atom_site_label
_atom_site_type_symbol
_atom_site_fract_x
_atom_site_fract_y
_atom_site_fract_z
_atom_site_U_iso_or_equiv
_atom_site_adp_type
_atom_site_occupancy
_atom_site_calc_flag
_atom_site_refinement_flags
_atom_site_disorder_assembly
_atom_site_disorder_group
Ag1 Ag 0.06102(4) -0.85725(4) 0.71885(3) 0.06216(17) Uani 1 d . . .
Ag2 Ag -0.47480(4) -0.23208(4) 0.83190(3) 0.05911(16) Uani 1 d . . .
N1 N -0.5093(4) -0.0989(3) 0.7353(3) 0.0487(13) Uani 1 d . . .
H1N H -0.5863 -0.0865 0.7294 0.120 Uiso 1 d R . .
N2 N -0.4020(4) -0.3111(3) 0.7069(3) 0.0488(13) Uani 1 d . . .
N3 N -0.0188(3) -0.7843(3) 0.8420(3) 0.0455(13) Uani 1 d . . .
N4 N 0.1002(4) -0.9924(3) 0.8139(3) 0.0476(13) Uani 1 d . . .
H4N H 0.1756 -1.0063 0.8223 0.120 Uiso 1 d R . .
O1 O -0.6631(4) 0.0522(3) 0.8351(3) 0.0878(17) Uani 1 d . . .
H1B H -0.6870 0.1164 0.8326 0.120 Uiso 1 d R . .
O2 O 0.2618(3) -1.1457(3) 0.7174(3) 0.0763(15) Uani 1 d . . .
H2B H 0.2783 -1.1998 0.7482 0.120 Uiso 1 d R . .
C1 C -0.5460(5) 0.0351(5) 0.8273(4) 0.068(2) Uani 1 d . . .
H1A H -0.5218 0.0960 0.8356 0.120 Uiso 1 d R . .
H1B H -0.5248 -0.0184 0.8676 0.120 Uiso 1 d R . .
C2 C -0.4879(5) 0.0036(4) 0.7462(4) 0.0585(18) Uani 1 d . . .
H2A H -0.5154 0.0535 0.7059 0.120 Uiso 1 d R . .
H2B H -0.4088 0.0018 0.7391 0.120 Uiso 1 d R . .
C3 C -0.4504(5) -0.1310(5) 0.6565(4) 0.0606(19) Uani 1 d . . .
H3A H -0.3728 -0.1257 0.6485 0.120 Uiso 1 d R . .
H3B H -0.4822 -0.0857 0.6155 0.120 Uiso 1 d R . .
C4 C -0.4589(5) -0.2406(4) 0.6480(3) 0.0585(18) Uani 1 d . . .
H4A H -0.5363 -0.2475 0.6585 0.120 Uiso 1 d R . .
H4B H -0.4260 -0.2579 0.5946 0.120 Uiso 1 d R . .
C5 C -0.3399(5) -0.3909(4) 0.6821(3) 0.0527(17) Uani 1 d . . .
H5 H -0.3329 -0.4004 0.6267 0.120 Uiso 1 d R . .
C6 C -0.2769(5) -0.4716(4) 0.7306(3) 0.0489(16) Uani 1 d . . .
C7 C -0.2173(5) -0.5594(5) 0.6966(3) 0.0588(18) Uani 1 d . . .
H7A H -0.2192 -0.5666 0.6420 0.120 Uiso 1 d R . .
C8 C -0.1558(5) -0.6367(4) 0.7401(3) 0.0525(17) Uani 1 d . . .
H8A H -0.1165 -0.6971 0.7156 0.120 Uiso 1 d R . .
C9 C -0.1514(4) -0.6289(4) 0.8188(3) 0.0436(15) Uani 1 d . . .
C11 C -0.2123(5) -0.5414(4) 0.8534(3) 0.0559(18) Uani 1 d . . .
H11A H -0.2119 -0.5353 0.9084 0.120 Uiso 1 d R . .
C12 C -0.0844(4) -0.7071(4) 0.8672(3) 0.0472(16) Uani 1 d . . .
H12A H -0.0915 -0.6972 0.9226 0.120 Uiso 1 d R . .
C13 C 0.0402(5) -0.8529(4) 0.9009(3) 0.0541(18) Uani 1 d . . .
H13A H 0.0051 -0.8370 0.9543 0.120 Uiso 1 d R . .
H13B H 0.1163 -0.8421 0.8913 0.120 Uiso 1 d R . .
C14 C 0.0390(5) -0.9645(4) 0.8932(3) 0.0541(18) Uani 1 d . . .
H14A H 0.0715 -1.0083 0.9346 0.120 Uiso 1 d R . .
H14B H -0.0371 -0.9740 0.8997 0.120 Uiso 1 d R . .
C15 C 0.0801(5) -1.0944(4) 0.8002(4) 0.0587(19) Uani 1 d . . .
H15A H 0.0014 -1.0906 0.8030 0.120 Uiso 1 d R . .
H15B H 0.1024 -1.1455 0.8417 0.120 Uiso 1 d R . .
N5 N 0.1337(4) -0.7960(4) 0.5928(3) 0.0688(17) Uani 1 d . . .
H5N H 0.1933 -0.7300 0.5900 0.120 Uiso 1 d R . .
N6 N -0.0827(5) -0.8520(5) 0.6254(3) 0.0800(19) Uani 1 d . . .
N7 N -0.3290(5) -1.2463(4) 0.9264(3) 0.0735(17) Uani 1 d . . .
N8 N -0.5500(4) -1.2916(3) 0.9578(2) 0.0531(14) Uani 1 d . . .
H8N H -0.5920 -1.3488 0.9419 0.120 Uiso 1 d R . .
O3 O 0.3824(4) -0.8382(5) 0.5783(4) 0.135(3) Uani 1 d . . .
H21C H 0.3508 -0.7993 0.6147 0.120 Uiso 1 d R . .
O4 O -0.7903(4) -1.2298(4) 0.9592(3) 0.0924(17) Uani 1 d . . .
H4C H -0.7658 -1.2574 0.9157 0.120 Uiso 1 d R . .
C21 C 0.3191(7) -0.9102(7) 0.5798(5) 0.112(3) Uani 1 d . . .
H21A H 0.3649 -0.9656 0.5518 0.120 Uiso 1 d R . .
H21B H 0.2955 -0.9366 0.6346 0.120 Uiso 1 d R . .
C22 C 0.2138(7) -0.8705(6) 0.5424(4) 0.097(3) Uani 1 d . . .
H22B H 0.2361 -0.8388 0.4890 0.120 Uiso 1 d R . .
H22C H 0.1770 -0.9262 0.5392 0.120 Uiso 1 d R . .
C23 C 0.0470(6) -0.7406(5) 0.5517(4) 0.085(2) Uani 1 d . . .
H23A H 0.0807 -0.7159 0.4984 0.120 Uiso 1 d R . .
H23B H 0.0093 -0.6819 0.5791 0.120 Uiso 1 d R . .
C24 C -0.0380(7) -0.8040(6) 0.5455(4) 0.092(3) Uani 1 d . . .
H24C H -0.0980 -0.7598 0.5242 0.120 Uiso 1 d R . .
H24B H -0.0038 -0.8555 0.5098 0.120 Uiso 1 d R . .
C25 C -0.1150(6) -0.9373(6) 0.6280(5) 0.082(2) Uani 1 d . . .
H25A H -0.1099 -0.9653 0.5786 0.120 Uiso 1 d R . .
C26 C -0.1629(5) -0.9939(5) 0.7047(4) 0.069(2) Uani 1 d . . .
C27 C -0.2024(5) -0.9455(5) 0.7764(4) 0.069(2) Uani 1 d . . .
H27A H -0.2002 -0.8740 0.7760 0.120 Uiso 1 d R . .
C28 C -0.2429(5) -1.0024(5) 0.8454(4) 0.074(2) Uani 1 d . . .
H28A H -0.2684 -0.9703 0.8942 0.120 Uiso 1 d R . .
C29 C -0.2500(5) -1.1061(5) 0.8489(4) 0.0636(19) Uani 1 d . . .
C30 C -0.1695(5) -1.0957(5) 0.7060(4) 0.065(2) Uani 1 d . . .
H30A H -0.1428 -1.1283 0.6575 0.120 Uiso 1 d R . .
C31 C -0.2118(5) -1.1507(5) 0.7758(4) 0.0638(19) Uani 1 d . . .
H31A H -0.2181 -1.2210 0.7749 0.120 Uiso 1 d R . .
C32 C -0.2967(5) -1.1649(6) 0.9229(4) 0.074(2) Uani 1 d . . .
H32A H -0.3042 -1.1361 0.9723 0.120 Uiso 1 d R . .
C33 C -0.3739(6) -1.2973(6) 1.0053(4) 0.087(2) Uani 1 d . . .
H33A H -0.4058 -1.2469 1.0422 0.120 Uiso 1 d R . .
H33B H -0.3153 -1.3438 1.0264 0.120 Uiso 1 d R . .
C34 C -0.4649(6) -1.3546(5) 0.9987(4) 0.078(2) Uani 1 d . . .
H34A H -0.4299 -1.4120 0.9690 0.120 Uiso 1 d R . .
H34B H -0.5000 -1.3810 1.0510 0.120 Uiso 1 d R . .
C35 C -0.6255(6) -1.2131(5) 1.0067(4) 0.080(2) Uani 1 d . . .
H35A H -0.5830 -1.1636 1.0138 0.120 Uiso 1 d R . .
H35B H -0.6558 -1.2447 1.0585 0.120 Uiso 1 d R . .
C36 C -0.7201(5) -1.1613(5) 0.9653(4) 0.077(2) Uani 1 d . . .
H36A H -0.6884 -1.1337 0.9124 0.120 Uiso 1 d R . .
H36B H -0.7643 -1.1054 0.9934 0.120 Uiso 1 d R . .
C10 C -0.2733(5) -0.4639(5) 0.8109(4) 0.064(2) Uani 1 d . . .
H10A H -0.3119 -0.4033 0.8353 0.120 Uiso 1 d R . .
O11 O -0.6227(5) 0.5558(4) 0.8903(3) 0.1049(18) Uani 1 d . . .
O12 O -0.7087(4) 0.6825(3) 0.8168(3) 0.0843(15) Uani 1 d . . .
C56 C -0.6230(6) 0.5012(6) 0.6236(5) 0.087(2) Uani 1 d . . .
C52 C -0.6142(5) 0.5360(5) 0.7545(4) 0.0559(17) Uani 1 d . . .
C51 C -0.6508(5) 0.5967(5) 0.8269(4) 0.066(2) Uani 1 d . . .
C54 C -0.5129(6) 0.3841(6) 0.7009(5) 0.090(3) Uani 1 d . . .
C53 C -0.5434(6) 0.4435(5) 0.7608(4) 0.073(2) Uani 1 d . . .
H53A H -0.5151 0.4202 0.8093 0.120 Uiso 1 d R . .
C47 C 0.1113(5) -0.5494(4) 0.7111(4) 0.0621(19) Uani 1 d . . .
H47 H 0.1241 -0.5820 0.6627 0.120 Uiso 1 d R . .
C55 C -0.5477(6) 0.4095(6) 0.6290(5) 0.096(3) Uani 1 d . . .
H55 H -0.5228 0.3666 0.5860 0.120 Uiso 1 d R . .
C57 C -0.6538(5) 0.5656(5) 0.6841(4) 0.067(2) Uani 1 d . . .
H57 H -0.7019 0.6301 0.6758 0.120 Uiso 1 d R . .
O5 O -0.0168(5) -0.3245(4) 0.9288(3) 0.111(2) Uani 1 d . . .
O6 O 0.0983(4) -0.4479(4) 0.9776(3) 0.0996(17) Uani 1 d . . .
O7 O 0.2774(4) -0.7426(4) 0.8269(3) 0.0963(17) Uani 1 d . . .
O8 O 0.2583(5) -0.7323(4) 0.6993(3) 0.110(2) Uani 1 d . . .
O9 O -0.0633(5) -0.3223(4) 0.6572(3) 0.121(2) Uani 1 d . . .
O10 O 0.0042(5) -0.4500(4) 0.5945(3) 0.114(2) Uani 1 d . . .
N9 N 0.0480(5) -0.4034(5) 0.9239(3) 0.0762(18) Uani 1 d . . .
N10 N 0.2399(6) -0.7019(5) 0.7684(5) 0.111(3) Uani 1 d . . .
C41 C -0.0084(6) -0.4053(4) 0.6518(3) 0.0556(18) Uani 1 d . . .
C42 C 0.0437(5) -0.4541(5) 0.7192(4) 0.0643(19) Uani 1 d . . .
C43 C 0.0222(5) -0.4059(5) 0.7875(4) 0.0631(19) Uani 1 d . . .
H43 H -0.0256 -0.3403 0.7911 0.120 Uiso 1 d R . .
C44 C 0.0703(5) -0.4557(4) 0.8506(4) 0.0541(17) Uani 1 d . . .
C45 C 0.1369(5) -0.5497(5) 0.8466(4) 0.0606(18) Uani 1 d . . .
H45 H 0.1655 -0.5839 0.8929 0.120 Uiso 1 d R . .
C46 C 0.1602(4) -0.5959(4) 0.7766(4) 0.0528(18) Uani 1 d . . .
O16 O -0.7376(7) 0.6107(7) 0.5484(4) 0.186(3) Uani 1 d . . .
C16 C 0.1433(5) -1.1273(5) 0.7195(4) 0.071(2) Uani 1 d . . .
H16A H 0.1262 -1.0739 0.6780 0.120 Uiso 1 d R . .
H16B H 0.1212 -1.1883 0.7094 0.120 Uiso 1 d R . .
O13 O -0.4095(6) 0.2618(5) 0.7763(6) 0.163(3) Uani 1 d . . .
O14 O -0.4031(9) 0.2380(6) 0.6523(7) 0.241(5) Uani 1 d . . .
O15 O -0.6397(7) 0.4803(7) 0.4957(4) 0.193(4) Uani 1 d . . .
N11 N -0.4320(7) 0.2818(7) 0.7066(7) 0.138(4) Uani 1 d . . .
N12 N -0.6732(8) 0.5339(7) 0.5499(5) 0.140(3) Uani 1 d . . .
O1W O -0.3352(16) 0.1366(14) 0.4974(9) 0.229(9) Uani 0.50 d PU . .
H1WA H -0.3716 0.0813 0.5366 0.120 Uiso 0.50 d PR . .
H1WB H -0.3940 0.2181 0.4979 0.120 Uiso 0.50 d PR . .

loop_
_atom_site_aniso_label
_atom_site_aniso_U_11
_atom_site_aniso_U_22
_atom_site_aniso_U_33
_atom_site_aniso_U_23
_atom_site_aniso_U_13
_atom_site_aniso_U_12
Ag1 0.0703(3) 0.0698(3) 0.0424(3) 0.0077(2) -0.0145(2) -0.0083(3)
Ag2 0.0667(3) 0.0623(3) 0.0463(3) 0.0069(2) -0.0170(2) -0.0084(3)
N1 0.041(3) 0.045(3) 0.054(3) -0.004(2) -0.012(2) 0.007(2)
N2 0.043(3) 0.046(3) 0.055(3) 0.003(2) -0.019(2) 0.000(2)
N3 0.037(3) 0.048(3) 0.047(3) 0.000(2) -0.010(2) 0.002(2)
N4 0.040(3) 0.044(3) 0.055(3) 0.010(2) -0.013(2) -0.003(2)
O1 0.059(3) 0.045(3) 0.149(5) -0.015(3) 0.001(3) -0.003(2)
O2 0.052(3) 0.071(3) 0.096(3) 0.001(3) -0.006(3) -0.005(2)
C1 0.048(4) 0.061(4) 0.097(5) -0.006(4) -0.022(4) -0.008(3)
C2 0.053(4) 0.048(4) 0.076(4) -0.002(3) -0.020(3) -0.006(3)
C3 0.044(3) 0.070(4) 0.065(4) 0.014(3) -0.024(3) -0.006(3)
C4 0.056(4) 0.058(4) 0.059(4) -0.003(3) -0.029(3) 0.014(3)
C5 0.052(4) 0.056(4) 0.053(3) -0.007(3) -0.019(3) -0.006(3)
C6 0.054(4) 0.047(4) 0.048(3) -0.013(3) -0.018(3) 0.003(3)
C7 0.069(4) 0.062(4) 0.048(3) -0.009(3) -0.022(3) -0.002(3)
C8 0.064(4) 0.052(4) 0.040(3) -0.011(3) -0.013(3) 0.003(3)
C9 0.038(3) 0.047(3) 0.044(3) 0.000(3) -0.006(3) -0.010(3)
C11 0.059(4) 0.061(4) 0.044(3) -0.007(3) -0.021(3) 0.013(3)
C12 0.042(3) 0.057(4) 0.040(3) 0.006(3) -0.009(3) -0.007(3)
C13 0.048(3) 0.065(4) 0.043(3) 0.004(3) -0.013(3) 0.003(3)
C14 0.058(4) 0.055(4) 0.037(3) 0.012(3) -0.003(3) 0.000(3)
C15 0.042(3) 0.049(4) 0.079(4) 0.011(3) -0.012(3) -0.005(3)
N5 0.076(4) 0.069(4) 0.052(3) 0.006(3) -0.007(3) -0.006(3)
N6 0.078(4) 0.090(4) 0.076(4) -0.002(3) -0.029(3) -0.013(3)
N7 0.076(4) 0.067(4) 0.082(4) -0.004(3) -0.036(3) -0.006(3)
N8 0.065(3) 0.053(3) 0.041(3) 0.000(2) -0.021(2) -0.001(3)
O3 0.079(4) 0.186(6) 0.137(5) -0.012(5) -0.002(4) -0.040(4)
O4 0.071(3) 0.134(4) 0.072(3) -0.009(3) -0.012(3) -0.018(3)
C21 0.077(6) 0.147(8) 0.095(6) -0.009(6) -0.019(5) 0.021(6)
C22 0.101(6) 0.118(7) 0.068(5) -0.013(5) -0.010(5) -0.014(5)
C23 0.105(6) 0.082(5) 0.065(4) 0.021(4) -0.031(4) -0.009(5)
C24 0.120(6) 0.090(6) 0.066(5) 0.016(4) -0.040(5) -0.012(5)
C25 0.073(4) 0.083(5) 0.105(5) -0.026(4) -0.053(4) 0.008(4)
C26 0.052(4) 0.070(5) 0.086(5) -0.004(4) -0.029(4) 0.002(4)
C27 0.049(4) 0.062(4) 0.108(5) -0.033(4) -0.028(4) -0.006(3)
C28 0.050(4) 0.093(5) 0.089(5) -0.037(4) -0.016(4) -0.013(4)
C29 0.044(3) 0.071(4) 0.088(5) -0.035(4) -0.024(3) -0.008(3)
C30 0.062(4) 0.062(4) 0.073(4) -0.017(4) -0.018(4) -0.002(4)
C31 0.051(4) 0.065(4) 0.085(5) -0.019(4) -0.033(3) -0.002(3)
C32 0.048(4) 0.112(6) 0.064(4) -0.021(4) -0.024(3) 0.001(4)
C33 0.096(5) 0.104(6) 0.062(4) 0.008(4) -0.046(4) 0.003(5)
C34 0.088(5) 0.085(5) 0.059(4) 0.013(4) -0.030(4) -0.005(4)
C35 0.083(5) 0.093(5) 0.055(4) -0.010(4) -0.017(4) 0.012(4)
C36 0.056(4) 0.093(5) 0.075(5) -0.036(4) -0.011(4) 0.017(4)
C10 0.072(4) 0.056(4) 0.061(4) -0.011(3) -0.020(4) 0.010(4)
O11 0.175(5) 0.071(3) 0.087(3) 0.001(3) -0.079(3) -0.014(3)
O12 0.095(3) 0.071(3) 0.091(3) -0.003(3) -0.043(3) 0.000(3)
C56 0.096(5) 0.102(6) 0.078(5) 0.005(4) -0.013(4) -0.065(5)
C52 0.052(3) 0.056(4) 0.067(4) 0.007(3) -0.032(3) -0.015(3)
C51 0.072(4) 0.053(4) 0.080(5) 0.005(4) -0.031(4) -0.019(4)
C54 0.079(5) 0.070(5) 0.125(7) -0.005(5) -0.017(5) -0.025(4)
C53 0.078(5) 0.058(4) 0.090(5) -0.005(4) -0.025(4) -0.019(4)
C47 0.068(4) 0.049(4) 0.068(4) -0.001(3) -0.014(4) -0.010(3)
C55 0.092(6) 0.095(6) 0.100(6) -0.038(5) 0.028(5) -0.048(5)
C57 0.062(4) 0.078(4) 0.074(4) 0.008(4) -0.023(4) -0.042(4)
O5 0.130(5) 0.095(4) 0.109(4) -0.044(3) -0.038(4) 0.018(4)
O6 0.117(4) 0.115(4) 0.086(3) -0.011(3) -0.044(3) -0.038(3)
O7 0.095(3) 0.071(3) 0.126(4) 0.014(3) -0.065(3) 0.008(3)
O8 0.113(4) 0.106(4) 0.113(4) -0.038(3) -0.045(4) 0.021(3)
O9 0.180(5) 0.096(4) 0.072(3) 0.004(3) -0.053(4) 0.035(4)
O10 0.162(5) 0.094(4) 0.083(4) 0.003(3) -0.055(4) 0.009(4)
N9 0.089(4) 0.077(4) 0.070(4) -0.003(3) -0.031(3) -0.019(4)
N10 0.088(5) 0.097(5) 0.150(7) 0.006(5) -0.027(5) -0.029(4)
C41 0.086(5) 0.032(3) 0.043(3) -0.002(3) -0.023(3) 0.013(3)
C42 0.067(4) 0.070(4) 0.061(4) 0.009(3) -0.030(3) -0.014(4)
C43 0.075(4) 0.052(4) 0.066(4) 0.005(3) -0.017(4) -0.023(3)
C44 0.055(4) 0.047(4) 0.062(4) -0.002(3) -0.018(3) -0.007(3)
C45 0.075(4) 0.063(4) 0.056(4) 0.001(3) -0.027(3) -0.030(3)
C46 0.033(3) 0.033(3) 0.091(5) 0.016(3) -0.024(3) -0.005(3)
O16 0.259(8) 0.216(8) 0.122(5) 0.037(5) -0.123(5) -0.079(7)
C16 0.069(5) 0.055(4) 0.087(5) -0.014(4) -0.015(4) -0.002(4)
O13 0.140(6) 0.082(4) 0.262(9) -0.011(5) -0.052(6) 0.002(4)
O14 0.226(10) 0.143(7) 0.329(12) -0.116(7) 0.019(9) 0.011(7)
O15 0.263(9) 0.261(8) 0.092(5) -0.064(5) -0.023(5) -0.111(7)
N11 0.097(6) 0.108(7) 0.208(11) -0.028(7) -0.003(7) -0.036(5)
N12 0.204(9) 0.170(8) 0.071(5) 0.009(5) -0.024(6) -0.111(7)
O1W 0.33(2) 0.215(16) 0.146(12) -0.066(11) -0.091(13) 0.020(15)

loop_
_atom_type_symbol
_atom_type_description
_atom_type_scat_dispersion_real
_atom_type_scat_dispersion_imag
_atom_type_scat_source
C C 0.0033 0.0016 'International Tables Vol C Tables 4.2.6.8 and 6.1.1.4'
H H 0.0000 0.0000 'International Tables Vol C Tables 4.2.6.8 and 6.1.1.4'
N N 0.0061 0.0033 'International Tables Vol C Tables 4.2.6.8 and 6.1.1.4'
O O 0.0106 0.0060 'International Tables Vol C Tables 4.2.6.8 and 6.1.1.4'
Ag Ag -0.8971 1.1015 'International Tables Vol C Tables 4.2.6.8 and 6.1.1.4'

loop_
_geom_angle_atom_site_label_1
_geom_angle_atom_site_label_2
_geom_angle_atom_site_label_3
_geom_angle
_geom_angle_site_symmetry_1
_geom_angle_site_symmetry_3
_geom_angle_publ_flag
N5 Ag1 N4 139.60(17) . . ?
N5 Ag1 N3 135.29(17) . . ?
N4 Ag1 N3 77.44(15) . . ?
N5 Ag1 N6 70.84(19) . . ?
N4 Ag1 N6 123.38(18) . . ?
N3 Ag1 N6 114.19(16) . . ?
N8 Ag2 N1 140.19(15) 1_565 . ?
N8 Ag2 N2 133.72(16) 1_565 . ?
N1 Ag2 N2 76.92(15) . . ?
N8 Ag2 N7 70.59(17) 1_565 1_565 ?
N1 Ag2 N7 125.17(17) . 1_565 ?
N2 Ag2 N7 115.23(16) . 1_565 ?
C3 N1 C2 111.4(4) . . ?
C3 N1 Ag2 108.5(3) . . ?
C2 N1 Ag2 117.9(3) . . ?
C5 N2 C4 116.8(5) . . ?
C5 N2 Ag2 139.6(4) . . ?
C4 N2 Ag2 103.5(3) . . ?
C12 N3 C13 116.6(5) . . ?
C12 N3 Ag1 139.9(4) . . ?
C13 N3 Ag1 103.3(3) . . ?
C14 N4 C15 110.5(4) . . ?
C14 N4 Ag1 108.8(3) . . ?
C15 N4 Ag1 116.7(3) . . ?
O1 C1 C2 111.5(6) . . ?
N1 C2 C1 111.2(5) . . ?
N1 C3 C4 112.3(5) . . ?
N2 C4 C3 109.1(5) . . ?
N2 C5 C6 125.7(5) . . ?
C7 C6 C10 117.8(5) . . ?
C7 C6 C5 119.5(5) . . ?
C10 C6 C5 122.7(5) . . ?
C8 C7 C6 121.2(5) . . ?
C9 C8 C7 121.1(5) . . ?
C8 C9 C11 117.8(5) . . ?
C8 C9 C12 123.4(5) . . ?
C11 C9 C12 118.8(5) . . ?
C10 C11 C9 121.8(5) . . ?
N3 C12 C9 125.5(5) . . ?
N3 C13 C14 110.5(5) . . ?
N4 C14 C13 110.6(4) . . ?
N4 C15 C16 112.3(5) . . ?
C23 N5 C22 111.6(5) . . ?
C23 N5 Ag1 111.1(4) . . ?
C22 N5 Ag1 116.7(4) . . ?
C25 N6 C24 116.6(6) . . ?
C25 N6 Ag1 113.6(5) . . ?
C24 N6 Ag1 108.2(4) . . ?
C32 N7 C33 119.2(6) . . ?
C34 N8 C35 113.4(5) . . ?
C34 N8 Ag2 111.3(4) . 1_545 ?
C35 N8 Ag2 115.2(4) . 1_545 ?
O3 C21 C22 114.3(7) . . ?
N5 C22 C21 110.0(6) . . ?
N5 C23 C24 113.6(6) . . ?
N6 C24 C23 109.9(6) . . ?
N6 C25 C26 122.4(7) . . ?
C30 C26 C27 119.2(6) . . ?
C30 C26 C25 119.0(6) . . ?
C27 C26 C25 121.7(6) . . ?
C28 C27 C26 118.8(6) . . ?
C27 C28 C29 123.3(7) . . ?
C28 C29 C31 115.9(6) . . ?
C28 C29 C32 122.4(6) . . ?
C31 C29 C32 121.6(6) . . ?
C31 C30 C26 120.8(6) . . ?
C30 C31 C29 121.9(6) . . ?
N7 C32 C29 125.1(7) . . ?
N7 C33 C34 110.5(6) . . ?
N8 C34 C33 113.0(5) . . ?
N8 C35 C36 110.2(5) . . ?
O4 C36 C35 112.1(6) . . ?
C11 C10 C6 120.4(5) . . ?
C57 C56 C55 122.5(8) . . ?
C57 C56 N12 117.6(7) . . ?
C55 C56 N12 120.0(8) . . ?
C53 C52 C57 117.9(6) . . ?
C53 C52 C51 118.7(6) . . ?
C57 C52 C51 123.4(6) . . ?
O11 C51 O12 126.1(7) . . ?
O11 C51 C52 117.6(6) . . ?
O12 C51 C52 116.3(6) . . ?
C53 C54 C55 123.7(7) . . ?
C53 C54 N11 121.9(8) . . ?
C55 C54 N11 114.4(8) . . ?
C54 C53 C52 121.5(7) . . ?
C42 C47 C46 116.9(6) . . ?
C54 C55 C56 115.0(7) . . ?
C52 C57 C56 119.4(6) . . ?
O5 N9 O6 124.7(6) . . ?
O5 N9 C44 119.8(6) . . ?
O6 N9 C44 115.5(6) . . ?
O7 N10 O8 128.7(7) . . ?
O7 N10 C46 117.0(7) . . ?
O8 N10 C46 114.3(7) . . ?
O9 C41 O10 122.7(6) . . ?
O9 C41 C42 118.0(6) . . ?
O10 C41 C42 119.3(6) . . ?
C43 C42 C47 123.3(6) . . ?
C43 C42 C41 119.1(6) . . ?
C47 C42 C41 117.6(6) . . ?
C42 C43 C44 117.4(6) . . ?
C45 C44 C43 122.1(6) . . ?
C45 C44 N9 120.4(6) . . ?
C43 C44 N9 117.5(5) . . ?
C44 C45 C46 119.6(6) . . ?
C45 C46 C47 120.5(5) . . ?
C45 C46 N10 121.3(6) . . ?
C47 C46 N10 118.2(6) . . ?
O2 C16 C15 110.3(5) . . ?
O14 N11 O13 131.0(11) . . ?
O14 N11 C54 119.0(11) . . ?
O13 N11 C54 110.0(9) . . ?
O16 N12 O15 125.7(10) . . ?
O16 N12 C56 117.7(9) . . ?
O15 N12 C56 116.5(9) . . ?

loop_
_geom_bond_atom_site_label_1
_geom_bond_atom_site_label_2
_geom_bond_distance
_geom_bond_site_symmetry_2
_geom_bond_publ_flag
Ag1 N5 2.259(5) . ?
Ag1 N4 2.304(4) . ?
Ag1 N3 2.389(4) . ?
Ag1 N6 2.632(6) . ?
Ag2 N8 2.258(4) 1_565 ?
Ag2 N1 2.294(4) . ?
Ag2 N2 2.444(5) . ?
Ag2 N7 2.644(6) 1_565 ?
N1 C3 1.471(7) . ?
N1 C2 1.490(7) . ?
N2 C5 1.256(7) . ?
N2 C4 1.478(6) . ?
N3 C12 1.250(6) . ?
N3 C13 1.480(6) . ?
N4 C14 1.469(6) . ?
N4 C15 1.493(7) . ?
O1 C1 1.409(7) . ?
O2 C16 1.438(7) . ?
C1 C2 1.500(8) . ?
C3 C4 1.519(8) . ?
C5 C6 1.470(7) . ?
C6 C7 1.392(7) . ?
C6 C10 1.406(8) . ?
C7 C8 1.388(7) . ?
C8 C9 1.383(7) . ?
C9 C11 1.397(7) . ?
C9 C12 1.478(7) . ?
C11 C10 1.376(8) . ?
C13 C14 1.519(8) . ?
C15 C16 1.514(8) . ?
N5 C23 1.438(8) . ?
N5 C22 1.488(8) . ?
N6 C25 1.273(9) . ?
N6 C24 1.469(8) . ?
N7 C32 1.221(8) . ?
N7 C33 1.472(8) . ?
N8 C34 1.458(7) . ?
N8 C35 1.487(7) . ?
N8 Ag2 2.258(4) 1_545 ?
O3 C21 1.352(10) . ?
O4 C36 1.410(8) . ?
C21 C22 1.548(10) . ?
C23 C24 1.508(10) . ?
C25 C26 1.486(9) . ?
C26 C30 1.375(9) . ?
C26 C27 1.420(9) . ?
C27 C28 1.367(9) . ?
C28 C29 1.398(9) . ?
C29 C31 1.414(9) . ?
C29 C32 1.463(9) . ?
C30 C31 1.370(8) . ?
C33 C34 1.516(10) . ?
C35 C36 1.506(9) . ?
O11 C51 1.234(7) . ?
O12 C51 1.239(7) . ?
C56 C57 1.385(10) . ?
C56 C55 1.393(10) . ?
C56 N12 1.502(11) . ?
C52 C53 1.375(8) . ?
C52 C57 1.379(8) . ?
C52 C51 1.519(9) . ?
C54 C53 1.334(10) . ?
C54 C55 1.369(11) . ?
C54 N11 1.535(11) . ?
C47 C42 1.389(8) . ?
C47 C46 1.402(8) . ?
O5 N9 1.197(7) . ?
O6 N9 1.241(7) . ?
O7 N10 1.212(8) . ?
O8 N10 1.267(9) . ?
O9 C41 1.187(7) . ?
O10 C41 1.189(7) . ?
N9 C44 1.474(8) . ?
N10 C46 1.568(8) . ?
C41 C42 1.457(8) . ?
C42 C43 1.368(9) . ?
C43 C44 1.375(8) . ?
C44 C45 1.365(8) . ?
C45 C46 1.377(8) . ?
O16 N12 1.172(12) . ?
O13 N11 1.267(12) . ?
O14 N11 1.126(13) . ?
O15 N12 1.208(10) . ?
